data_7009951
loop_
_publ_author_name
'Santos, Ana M.'
'K\"uhn, Fritz E.'
'Xue, Wen-Mei'
'Herdtweck, Eberhardt'

_publ_section_title
;
 Syntheses and characterisation of methyltrioxorhenium adducts of
 low-valence organometallic Lewis bases
;
_journal_issue 20
_journal_name_full 'Journal of the Chemical Society, Dalton Transactions'
_journal_page_first 3570
_journal_paper_doi 10.1039/b004640j
_journal_year 2000
_chemical_compound_source 'see text'
_chemical_formula_moiety 'C18 H16 Fe N O3 Re'
_chemical_formula_sum 'C18 H16 Fe N O3 Re'
_chemical_formula_weight 536.38
_chemical_name_systematic
;
 (4-Ferrocenylethynylpyridine)methyltrioxorhenium
;
_space_group_IT_number 2
_symmetry_cell_setting triclinic
_symmetry_space_group_name_Hall '-P 1'
_symmetry_space_group_name_H-M 'P -1'
_atom_sites_solution_hydrogens geom
_atom_sites_solution_primary direct
_atom_sites_solution_secondary difmap
_cell_angle_alpha 68.94(2)
_cell_angle_beta 77.44(2)
_cell_angle_gamma 75.59(1)
_cell_formula_units_Z 2
_cell_length_a 5.9809(6)
_cell_length_b 11.495(2)
_cell_length_c 13.719(2)
_cell_measurement_reflns_used 5000
_cell_measurement_temperature 173(1)
_cell_measurement_theta_max 25.8
_cell_measurement_theta_min 8.6
_cell_volume 843.9(2)
_computing_cell_refinement 'IPDS (STOE)'
_computing_data_collection 'IPDS (STOE)'
_computing_data_reduction 'IPDS (STOE)'
_computing_molecular_graphics 'PLATON (Spek, 1999)'
_computing_publication_material 'PLATON (Spek, 1999)'
_computing_structure_refinement 'SHELXL-97 (Sheldrick, 1997)'
_computing_structure_solution 'SIR-92 (Giacovazzo, 1992)'
_diffrn_ambient_temperature 173(1)
_diffrn_measured_fraction_theta_full 0.931
_diffrn_measured_fraction_theta_max 0.931
_diffrn_measurement_device 'IPDS (STOE)'
_diffrn_measurement_method ' oscillation '
_diffrn_radiation_monochromator graphite
_diffrn_radiation_source 'NONIUS FR 591 rotating anode'
_diffrn_radiation_type 'Mo K\a'
_diffrn_radiation_wavelength 0.71073
_diffrn_reflns_av_R_equivalents 0.0372
_diffrn_reflns_av_sigmaI/netI 0.0286
_diffrn_reflns_limit_h_max 6
_diffrn_reflns_limit_h_min -6
_diffrn_reflns_limit_k_max 13
_diffrn_reflns_limit_k_min -13
_diffrn_reflns_limit_l_max 16
_diffrn_reflns_limit_l_min -16
_diffrn_reflns_number 11532
_diffrn_reflns_theta_full 25.56
_diffrn_reflns_theta_max 25.56
_diffrn_reflns_theta_min 2.08
_diffrn_standards_decay_% 0
_exptl_absorpt_coefficient_mu 8.040
_exptl_absorpt_correction_T_max 0.876
_exptl_absorpt_correction_T_min 0.589
_exptl_absorpt_correction_type empirical
_exptl_absorpt_process_details
;
 using DIFABS strategy
;
_exptl_crystal_colour ' yellow '
_exptl_crystal_density_diffrn 2.111
_exptl_crystal_density_meas ?
_exptl_crystal_density_method none
_exptl_crystal_description ' needle '
_exptl_crystal_F_000 512
_exptl_crystal_size_max 0.51
_exptl_crystal_size_mid 0.05
_exptl_crystal_size_min 0.02
_refine_diff_density_max 0.942
_refine_diff_density_min -0.782
_refine_diff_density_rms 0.129
_refine_ls_extinction_method none
_refine_ls_goodness_of_fit_ref 1.247
_refine_ls_hydrogen_treatment noref
_refine_ls_matrix_type full
_refine_ls_number_constraints 0
_refine_ls_number_parameters 217
_refine_ls_number_reflns 2945
_refine_ls_number_restraints 0
_refine_ls_restrained_S_all 1.247
_refine_ls_R_factor_all 0.0329
_refine_ls_R_factor_gt 0.0276
_refine_ls_shift/su_max 0.001
_refine_ls_shift/su_mean 0.000
_refine_ls_structure_factor_coef Fsqd
_refine_ls_weighting_details 'w=1/[\s^2^(Fo^2^)+(0.0153P)^2^+4.4621P] where P=(Fo^2^+2Fc^2^)/3'
_refine_ls_weighting_scheme calc
_refine_ls_wR_factor_gt 0.0653
_refine_ls_wR_factor_ref 0.0663
_reflns_number_gt 2654
_reflns_number_total 2945
_reflns_observed_criterion >2sigma(i)
_cod_data_source_file b004640j.txt
_cod_data_source_block ANAC-3086-173
_cod_depositor_comments
;
 Updating the _chemical_name_systematic data item value after consulting
 the original publication.

 Antanas Vaitkus,
 2017-03-29

The following automatic conversions were performed:
'_symmetry_cell_setting' value 'Triclinic' changed to 'triclinic'
according to '/home/saulius/struct/CIF-dictionaries/cif_core.dic'
dictionary named 'cif_core.dic' version 2.4.1 from
2010-06-29.

'_exptl_absorpt_correction_type' value ' empirical ' changed
to 'empirical' according to
'/home/saulius/struct/CIF-dictionaries/cif_core.dic' dictionary named
'cif_core.dic' version 2.4.1 from 2010-06-29.

Automatic conversion script
Id: cif_fix_enum 1527 2010-12-29 10:47:43Z saulius 

The following automatic conversions were performed:

'_exptl_crystal_density_meas' value 'none' was changed to '?' - the
value is perceived as not measured.

Automatic conversion script
Id: cif_fix_values 3008 2015-01-20 13:52:24Z robertas 

The following automatic conversions were performed:

'_refine_ls_weighting_scheme' value 'calc
w=1/[\s^2^(Fo^2^)+(0.0153P)^2^+4.4621P] where P=(Fo^2^+2Fc^2^)/3' was
changed to 'calc'. New tag '_refine_ls_weighting_details' was
created. The value of the new tag was set to
'w=1/[\s^2^(Fo^2^)+(0.0153P)^2^+4.4621P] where P=(Fo^2^+2Fc^2^)/3'.

Automatic conversion script
Id: cif_fix_values 3143 2015-03-26 13:38:13Z robertas 
;
_cod_database_code 7009951

loop_
_symmetry_equiv_pos_as_xyz
x,y,z
-x,-y,-z

loop_
_atom_site_aniso_label
_atom_site_aniso_U_11
_atom_site_aniso_U_22
_atom_site_aniso_U_33
_atom_site_aniso_U_23
_atom_site_aniso_U_13
_atom_site_aniso_U_12
Re 0.0223(2) 0.0220(1) 0.0228(1) -0.0076(1) -0.0035(1) -0.0046(1)
Fe 0.0284(6) 0.0251(5) 0.0184(5) -0.0046(4) -0.0018(4) -0.0094(4)
O1 0.038(3) 0.028(2) 0.030(2) -0.006(2) -0.015(2) -0.005(2)
O2 0.024(3) 0.032(3) 0.053(3) -0.019(2) -0.001(2) -0.003(2)
O3 0.046(3) 0.033(3) 0.026(2) -0.007(2) -0.005(2) -0.019(2)
N 0.026(3) 0.021(3) 0.023(3) -0.006(2) -0.003(2) -0.006(2)
C1 0.029(5) 0.041(4) 0.048(4) -0.025(3) -0.006(3) -0.011(3)
C2 0.029(4) 0.024(3) 0.021(3) -0.005(2) -0.003(3) -0.006(3)
C3 0.027(4) 0.042(4) 0.023(3) -0.006(3) -0.003(3) -0.016(3)
C4 0.033(4) 0.034(4) 0.017(3) -0.009(3) 0.006(3) -0.019(3)
C5 0.032(4) 0.022(3) 0.023(3) -0.005(3) 0.002(3) -0.006(3)
C6 0.026(4) 0.027(3) 0.022(3) -0.008(3) -0.005(3) -0.003(3)
C7 0.039(5) 0.036(4) 0.021(3) -0.011(3) 0.003(3) -0.017(3)
C8 0.035(5) 0.031(4) 0.023(3) -0.007(3) 0.000(3) -0.011(3)
C9 0.028(4) 0.027(3) 0.020(3) -0.008(3) 0.001(3) -0.012(3)
C10 0.028(4) 0.035(4) 0.022(3) -0.009(3) 0.002(3) -0.003(3)
C11 0.030(5) 0.047(4) 0.027(3) -0.012(3) 0.000(3) -0.021(3)
C12 0.050(5) 0.026(4) 0.026(3) -0.005(3) -0.001(3) -0.018(3)
C13 0.037(5) 0.024(3) 0.019(3) 0.001(3) -0.002(3) -0.008(3)
C14 0.072(8) 0.057(6) 0.037(5) -0.012(4) 0.019(4) -0.040(5)
C15 0.126(11) 0.033(5) 0.035(5) 0.015(4) 0.034(6) 0.018(6)
C16 0.041(7) 0.159(13) 0.011(4) 0.011(5) -0.008(4) -0.025(7)
C17 0.067(7) 0.079(7) 0.023(4) -0.020(4) 0.005(4) -0.036(5)
C18 0.044(5) 0.057(5) 0.027(4) -0.013(4) 0.007(3) -0.012(4)

loop_
_atom_site_label
_atom_site_type_symbol
_atom_site_thermal_displace_type
_atom_site_fract_x
_atom_site_fract_y
_atom_site_fract_z
_atom_site_occupancy
_atom_site_U_iso_or_equiv
Re Re Uani 0.27690(5) -0.29954(3) 0.59268(2) 1.000 0.0221(1)
Fe Fe Uani 0.75797(17) 0.28288(8) 0.92914(6) 1.000 0.0241(3)
O1 O Uani 0.1132(9) -0.1680(4) 0.5154(4) 1.000 0.0315(14)
O2 O Uani 0.5677(9) -0.3387(5) 0.5523(4) 1.000 0.0360(17)
O3 O Uani 0.1785(9) -0.3503(4) 0.7259(4) 1.000 0.0335(16)
N N Uani 0.4039(10) -0.1408(5) 0.6338(4) 1.000 0.0234(17)
C1 C Uani 0.1694(14) -0.4334(7) 0.5518(6) 1.000 0.035(3)
C2 C Uani 0.6002(12) -0.1732(6) 0.6789(5) 1.000 0.0252(19)
C3 C Uani 0.6768(13) -0.0882(7) 0.7080(5) 1.000 0.030(2)
C4 C Uani 0.5527(13) 0.0334(6) 0.6918(5) 1.000 0.027(2)
C5 C Uani 0.3518(13) 0.0681(6) 0.6434(5) 1.000 0.0271(19)
C6 C Uani 0.2855(12) -0.0211(6) 0.6161(5) 1.000 0.0251(19)
C7 C Uani 0.6295(13) 0.1230(7) 0.7232(5) 1.000 0.031(2)
C8 C Uani 0.6990(13) 0.1928(6) 0.7505(5) 1.000 0.030(2)
C9 C Uani 0.7948(12) 0.2757(6) 0.7803(5) 1.000 0.0243(19)
C10 C Uani 1.0162(13) 0.2490(7) 0.8133(5) 1.000 0.030(2)
C11 C Uani 1.0418(14) 0.3541(7) 0.8361(5) 1.000 0.033(2)
C12 C Uani 0.8372(14) 0.4472(7) 0.8178(5) 1.000 0.034(2)
C13 C Uani 0.6835(13) 0.4002(6) 0.7840(5) 1.000 0.029(2)
C14 C Uani 0.5148(19) 0.1783(9) 1.0220(7) 1.000 0.055(4)
C15 C Uani 0.734(3) 0.1207(9) 1.0506(7) 1.000 0.086(4)
C16 C Uani 0.8122(19) 0.2081(15) 1.0831(6) 1.000 0.079(5)
C17 C Uani 0.6363(19) 0.3157(10) 1.0709(6) 1.000 0.053(4)
C18 C Uani 0.4602(16) 0.2944(8) 1.0355(6) 1.000 0.044(3)
H1A H Uiso 0.24800 -0.51870 0.58920 1.000 0.0420
H1B H Uiso 0.20960 -0.41720 0.47550 1.000 0.0420
H1C H Uiso 0.00030 -0.42700 0.57160 1.000 0.0420
H2 H Uiso 0.68800 -0.25700 0.69100 1.000 0.0300
H3 H Uiso 0.81560 -0.11390 0.73930 1.000 0.0360
H5 H Uiso 0.26290 0.15180 0.62970 1.000 0.0330
H6 H Uiso 0.14930 0.00310 0.58320 1.000 0.0300
H10 H Uiso 1.12810 0.17290 0.81910 1.000 0.0360
H11 H Uiso 1.17400 0.36140 0.85980 1.000 0.0390
H12 H Uiso 0.80850 0.52800 0.82690 1.000 0.0400
H13 H Uiso 0.53260 0.44310 0.76670 1.000 0.0350
H14 H Uiso 0.41930 0.14320 0.99730 1.000 0.0660
H15 H Uiso 0.81650 0.03920 1.04920 1.000 0.1030
H16 H Uiso 0.95580 0.19500 1.10800 1.000 0.0950
H17 H Uiso 0.63920 0.39040 1.08490 1.000 0.0640
H18 H Uiso 0.31800 0.35270 1.02190 1.000 0.0530

loop_
_atom_type_symbol
_atom_type_description
_atom_type_scat_dispersion_real
_atom_type_scat_dispersion_imag
_atom_type_scat_source
Re Re -1.0185 7.2310 'International Tables Vol C Tables 4.2.6.8 and 6.1.1.4'
O O 0.0106 0.0060 'International Tables Vol C Tables 4.2.6.8 and 6.1.1.4'
N N 0.0061 0.0033 'International Tables Vol C Tables 4.2.6.8 and 6.1.1.4'
Fe Fe 0.3463 0.8444 'International Tables Vol C Tables 4.2.6.8 and 6.1.1.4'
H H 0.0000 0.0000 'International Tables Vol C Tables 4.2.6.8 and 6.1.1.4'
C C 0.0033 0.0016 'International Tables Vol C Tables 4.2.6.8 and 6.1.1.4'

loop_
_geom_angle_atom_site_label_1
_geom_angle_atom_site_label_2
_geom_angle_atom_site_label_3
_geom_angle
_geom_angle_site_symmetry_1
_geom_angle_site_symmetry_2
_geom_angle_site_symmetry_3
_geom_angle_publ_flag
O1 Re O2 119.7(3) . . . yes
O1 Re O3 117.5(2) . . . yes
O1 Re N 82.0(2) . . . yes
O1 Re C1 96.7(3) . . . yes
O2 Re O3 118.0(3) . . . yes
O2 Re N 82.2(2) . . . yes
O2 Re C1 97.2(3) . . . yes
O3 Re N 83.8(2) . . . yes
O3 Re C1 98.1(3) . . . yes
N Re C1 178.1(2) . . . yes
C9 Fe C10 40.8(3) . . . yes
C9 Fe C11 68.2(3) . . . yes
C9 Fe C12 68.3(3) . . . yes
C9 Fe C13 41.3(3) . . . yes
C9 Fe C14 108.4(3) . . . yes
C9 Fe C15 117.8(4) . . . yes
C9 Fe C16 153.0(5) . . . yes
C9 Fe C17 165.1(4) . . . yes
C9 Fe C18 128.8(3) . . . yes
C10 Fe C11 40.2(3) . . . yes
C10 Fe C12 68.0(3) . . . yes
C10 Fe C13 68.7(3) . . . yes
C10 Fe C14 130.4(4) . . . yes
C10 Fe C15 110.0(4) . . . yes
C10 Fe C16 120.2(4) . . . yes
C10 Fe C17 153.0(4) . . . yes
C10 Fe C18 167.2(4) . . . yes
C11 Fe C12 40.4(3) . . . yes
C11 Fe C13 68.1(3) . . . yes
C11 Fe C14 168.7(4) . . . yes
C11 Fe C15 131.1(6) . . . yes
C11 Fe C16 110.2(4) . . . yes
C11 Fe C17 119.6(4) . . . yes
C11 Fe C18 151.4(3) . . . yes
C12 Fe C13 40.2(3) . . . yes
C12 Fe C14 149.6(4) . . . yes
C12 Fe C15 168.9(5) . . . yes
C12 Fe C16 129.1(5) . . . yes
C12 Fe C17 108.7(4) . . . yes
C12 Fe C18 118.2(3) . . . yes
C13 Fe C14 117.0(4) . . . yes
C13 Fe C15 150.4(5) . . . yes
C13 Fe C16 165.2(5) . . . yes
C13 Fe C17 127.1(4) . . . yes
C13 Fe C18 108.2(3) . . . yes
C14 Fe C15 39.9(6) . . . yes
C14 Fe C16 67.6(5) . . . yes
C14 Fe C17 66.4(4) . . . yes
C14 Fe C18 38.9(4) . . . yes
C15 Fe C16 41.6(6) . . . yes
C15 Fe C17 67.8(4) . . . yes
C15 Fe C18 66.2(5) . . . yes
C16 Fe C17 39.8(5) . . . yes
C16 Fe C18 65.8(4) . . . yes
C17 Fe C18 38.6(4) . . . yes
Re N C2 119.3(4) . . . yes
Re N C6 123.0(5) . . . yes
C2 N C6 117.7(6) . . . yes
N C2 C3 122.0(7) . . . yes
C2 C3 C4 120.1(7) . . . no
C3 C4 C5 118.1(7) . . . no
C3 C4 C7 120.7(7) . . . no
C5 C4 C7 121.2(7) . . . no
C4 C5 C6 118.8(7) . . . no
N C6 C5 123.2(7) . . . yes
C4 C7 C8 177.5(8) . . . no
C7 C8 C9 177.0(8) . . . no
Fe C9 C8 125.5(5) . . . yes
Fe C9 C10 69.6(4) . . . yes
Fe C9 C13 69.3(4) . . . yes
C8 C9 C10 126.4(7) . . . no
C8 C9 C13 126.5(7) . . . no
C10 C9 C13 107.1(7) . . . no
Fe C10 C9 69.6(4) . . . yes
Fe C10 C11 70.3(4) . . . yes
C9 C10 C11 108.4(7) . . . no
Fe C11 C10 69.5(5) . . . yes
Fe C11 C12 69.8(5) . . . yes
C10 C11 C12 108.2(7) . . . no
Fe C12 C11 69.8(4) . . . yes
Fe C12 C13 69.5(4) . . . yes
C11 C12 C13 108.5(7) . . . no
Fe C13 C9 69.4(4) . . . yes
Fe C13 C12 70.3(4) . . . yes
C9 C13 C12 107.8(7) . . . no
Fe C14 C15 69.3(7) . . . yes
Fe C14 C18 71.1(6) . . . yes
C15 C14 C18 107.9(10) . . . no
Fe C15 C14 70.8(6) . . . yes
Fe C15 C16 70.0(6) . . . yes
C14 C15 C16 106.8(10) . . . no
Fe C16 C15 68.4(5) . . . yes
Fe C16 C17 70.8(5) . . . yes
C15 C16 C17 106.7(11) . . . no
Fe C17 C16 69.4(5) . . . yes
Fe C17 C18 70.5(5) . . . yes
C16 C17 C18 107.7(10) . . . no
Fe C18 C14 69.9(6) . . . yes
Fe C18 C17 70.9(6) . . . yes
C14 C18 C17 110.9(10) . . . no
Re C1 H1A 109.42 . . . no
Re C1 H1B 109.46 . . . no
Re C1 H1C 109.42 . . . no
H1A C1 H1B 109.50 . . . no
H1A C1 H1C 109.48 . . . no
H1B C1 H1C 109.55 . . . no
N C2 H2 119.05 . . . no
C3 C2 H2 118.92 . . . no
C2 C3 H3 119.93 . . . no
C4 C3 H3 119.95 . . . no
C4 C5 H5 120.55 . . . no
C6 C5 H5 120.61 . . . no
N C6 H6 118.39 . . . no
C5 C6 H6 118.41 . . . no
Fe C10 H10 125.82 . . . no
C9 C10 H10 125.88 . . . no
C11 C10 H10 125.73 . . . no
Fe C11 H11 126.32 . . . no
C10 C11 H11 125.87 . . . no
C12 C11 H11 125.90 . . . no
Fe C12 H12 126.51 . . . no
C11 C12 H12 125.79 . . . no
C13 C12 H12 125.75 . . . no
Fe C13 H13 125.73 . . . no
C9 C13 H13 126.11 . . . no
C12 C13 H13 126.10 . . . no
Fe C14 H14 125.10 . . . no
C15 C14 H14 126.08 . . . no
C18 C14 H14 125.98 . . . no
Fe C15 H15 124.34 . . . no
C14 C15 H15 126.53 . . . no
C16 C15 H15 126.67 . . . no
Fe C16 H16 125.75 . . . no
C15 C16 H16 126.66 . . . no
C17 C16 H16 126.68 . . . no
Fe C17 H17 125.50 . . . no
C16 C17 H17 126.15 . . . no
C18 C17 H17 126.17 . . . no
Fe C18 H18 126.19 . . . no
C14 C18 H18 124.58 . . . no
C17 C18 H18 124.51 . . . no

loop_
_geom_bond_atom_site_label_1
_geom_bond_atom_site_label_2
_geom_bond_distance
_geom_bond_site_symmetry_1
_geom_bond_site_symmetry_2
_geom_bond_publ_flag
Re O1 1.712(5) . . yes
Re O2 1.704(6) . . yes
Re O3 1.722(5) . . yes
Re N 2.417(6) . . yes
Re C1 2.089(8) . . yes
Fe C9 2.035(7) . . yes
Fe C10 2.035(7) . . yes
Fe C11 2.044(8) . . yes
Fe C12 2.045(7) . . yes
Fe C13 2.034(7) . . yes
Fe C14 2.036(11) . . yes
Fe C15 2.017(10) . . yes
Fe C16 2.040(8) . . yes
Fe C17 2.057(9) . . yes
Fe C18 2.052(9) . . yes
N C2 1.354(10) . . yes
N C6 1.343(9) . . yes
C2 C3 1.381(11) . . no
C3 C4 1.373(11) . . no
C4 C5 1.401(11) . . no
C4 C7 1.448(11) . . no
C5 C6 1.375(10) . . no
C7 C8 1.186(11) . . no
C8 C9 1.434(10) . . no
C9 C10 1.418(11) . . no
C9 C13 1.434(10) . . no
C10 C11 1.402(11) . . no
C11 C12 1.412(12) . . no
C12 C13 1.402(11) . . no
C14 C15 1.38(2) . . no
C14 C18 1.363(14) . . no
C15 C16 1.44(2) . . no
C16 C17 1.395(19) . . no
C17 C18 1.357(15) . . no
C1 H1A 0.9796 . . no
C1 H1B 0.9803 . . no
C1 H1C 0.9798 . . no
C2 H2 0.9500 . . no
C3 H3 0.9501 . . no
C5 H5 0.9501 . . no
C6 H6 0.9495 . . no
C10 H10 0.9493 . . no
C11 H11 0.9499 . . no
C12 H12 0.9499 . . no
C13 H13 0.9495 . . no
C14 H14 0.9492 . . no
C15 H15 0.9488 . . no
C16 H16 0.9504 . . no
C17 H17 0.9497 . . no
C18 H18 0.9501 . . no
